data_4111427
loop_
_publ_author_name
'Robert Abbel'
'Kamaluddin Abdur-Rashid'
'Michael Faatz'
'Alen Hadzovic'
'Alan J. Lough'
'Robert H. Morris'

_publ_section_title
;
 A Succession of Isomers of Ruthenium Dihydride Complexes. Which One Is
 the Ketone Hydrogenation Catalyst?
;
_journal_name_full 'Journal of the American Chemical Society'
_journal_page_first 1870
_journal_page_last 1882
_journal_paper_doi 10.1021/ja039396f
_journal_volume 127
_journal_year 2005
_chemical_formula_sum 'C92 H85 N2 P4 Ru2'
_chemical_formula_weight 1544.64
_chemical_name_systematic
; 
 ? 
;
_space_group_IT_number 2
_symmetry_cell_setting triclinic
_symmetry_space_group_name_Hall '-P 1'
_symmetry_space_group_name_H-M 'P -1'
_atom_sites_solution_hydrogens geom
_atom_sites_solution_primary direct
_atom_sites_solution_secondary difmap
_audit_creation_method SHELXL-97
_cell_angle_alpha 97.828(8)
_cell_angle_beta 97.705(1)
_cell_angle_gamma 101.796(1)
_cell_formula_units_Z 2
_cell_length_a 10.4107(1)
_cell_length_b 14.1121(2)
_cell_length_c 27.0744(5)
_cell_measurement_reflns_used 51688
_cell_measurement_temperature 150(1)
_cell_measurement_theta_max 27.5
_cell_measurement_theta_min 2.3
_cell_volume 3803.25(14)
_computing_cell_refinement 'Denzo-SMN (Otwinowski & Minor, 1997)'
_computing_data_collection 'Collect (Nonius BV, 1997-2002)'
_computing_data_reduction 'Denzo-SMN (Otwinowski & Minor, 1997)'
_computing_molecular_graphics 'SHELXTL V6.12 (Sheldrick, 2001)'
_computing_publication_material 'SHELXTL V6.12 (Sheldrick, 2001)'
_computing_structure_refinement 'SHELXTL V6.12 (Sheldrick, 2001)'
_computing_structure_solution 'SHELXTL V6.12 (Sheldrick, 2001)'
_diffrn_ambient_temperature 150(1)
_diffrn_detector_area_resol_mean 9
_diffrn_measured_fraction_theta_full 0.981
_diffrn_measured_fraction_theta_max 0.981
_diffrn_measurement_device_type 'Nonius KappaCCD'
_diffrn_measurement_method '\f scans and \w scans with \k offsets'
_diffrn_radiation_monochromator graphite
_diffrn_radiation_source 'fine-focus sealed tube'
_diffrn_radiation_type MoK\a
_diffrn_radiation_wavelength 0.71073
_diffrn_reflns_av_R_equivalents 0.030
_diffrn_reflns_av_sigmaI/netI 0.060
_diffrn_reflns_limit_h_max 13
_diffrn_reflns_limit_h_min -13
_diffrn_reflns_limit_k_max 17
_diffrn_reflns_limit_k_min -18
_diffrn_reflns_limit_l_max 34
_diffrn_reflns_limit_l_min -35
_diffrn_reflns_number 51688
_diffrn_reflns_theta_full 27.48
_diffrn_reflns_theta_max 27.48
_diffrn_reflns_theta_min 2.66
_diffrn_standards_decay_% 0
_diffrn_standards_number 0
_exptl_absorpt_coefficient_mu 0.530
_exptl_absorpt_correction_T_max 0.9201
_exptl_absorpt_correction_T_min 0.8790
_exptl_absorpt_correction_type multi-scan
_exptl_crystal_density_diffrn 1.349
_exptl_crystal_description plate
_exptl_crystal_F_000 1598
_exptl_crystal_size_max 0.25
_exptl_crystal_size_mid 0.20
_exptl_crystal_size_min 0.16
_refine_diff_density_max 1.809
_refine_diff_density_min -0.900
_refine_diff_density_rms 0.087
_refine_ls_extinction_method none
_refine_ls_goodness_of_fit_ref 1.070
_refine_ls_hydrogen_treatment mixed
_refine_ls_matrix_type full
_refine_ls_number_parameters 917
_refine_ls_number_reflns 17141
_refine_ls_number_restraints 27
_refine_ls_restrained_S_all 1.071
_refine_ls_R_factor_all 0.0676
_refine_ls_R_factor_gt 0.0446
_refine_ls_shift/su_max 0.000
_refine_ls_shift/su_mean 0.009
_refine_ls_structure_factor_coef Fsqd
_refine_ls_weighting_details 'calc w=1/[\s^2^(Fo^2^)+(0.0380P)^2^+4.6640P] where P=(Fo^2^+2Fc^2^)/3'
_refine_ls_weighting_scheme calc
_refine_ls_wR_factor_gt 0.1018
_refine_ls_wR_factor_ref 0.1106
_reflns_number_gt 13105
_reflns_number_total 17141
_reflns_threshold_expression I>2\s(I)
_cod_data_source_file ja039396fsi20031103_043755_4.cif
_cod_data_source_block complex(5)
_cod_original_cell_volume 3803.25(1)
_cod_original_formula_sum 'C92 H4 H81 N2 P4 Ru2'
_cod_database_code 4111427

loop_
_symmetry_equiv_pos_as_xyz
'x, y, z'
'-x, -y, -z'

loop_
_atom_site_label
_atom_site_type_symbol
_atom_site_fract_x
_atom_site_fract_y
_atom_site_fract_z
_atom_site_U_iso_or_equiv
_atom_site_adp_type
_atom_site_occupancy
_atom_site_symmetry_multiplicity
_atom_site_calc_flag
_atom_site_refinement_flags
Ru1 Ru 0.54444(2) 0.113822(17) 0.218246(9) 0.01873(7) Uani 1 1 d .
Ru2 Ru 0.37863(2) -0.030437(17) 0.267694(9) 0.01956(7) Uani 1 1 d .
H2RU H 0.275(4) 0.019(3) 0.2339(16) 0.063(13) Uiso 1 1 d .
H1RU H 0.690(3) 0.155(3) 0.2212(13) 0.041(10) Uiso 1 1 d .
P1 P 0.53891(7) 0.09305(6) 0.13374(3) 0.02074(17) Uani 1 1 d .
P2 P 0.53303(8) 0.27297(6) 0.23060(3) 0.02075(17) Uani 1 1 d .
P3 P 0.25307(7) -0.18171(6) 0.23289(3) 0.02098(17) Uani 1 1 d .
P4 P 0.27760(7) -0.00585(6) 0.33507(3) 0.02244(17) Uani 1 1 d .
N1 N 0.5478(2) 0.09743(19) 0.29372(10) 0.0209(5) Uani 1 1 d .
H1N H 0.544(3) 0.140(3) 0.3193(13) 0.027(9) Uiso 1 1 d .
N2 N 0.5412(3) -0.03349(19) 0.22205(11) 0.0239(6) Uani 1 1 d .
H2N H 0.529(3) -0.078(3) 0.1979(14) 0.030(10) Uiso 1 1 d .
C1 C 0.5811(3) 0.0140(2) 0.30921(12) 0.0234(7) Uani 1 1 d .
H1A H 0.6055 0.0079 0.3455 0.028 Uiso 1 1 calc R
C2 C 0.5784(3) -0.0596(2) 0.26884(12) 0.0249(7) Uani 1 1 d .
H2A H 0.5994 -0.1244 0.2730 0.030 Uiso 1 1 calc R
C11 C 0.5858(3) -0.0246(2) 0.11347(12) 0.0247(7) Uani 1 1 d .
C12 C 0.4963(3) -0.1106(2) 0.09024(13) 0.0318(8) Uani 1 1 d .
H12A H 0.4051 -0.1102 0.0810 0.038 Uiso 1 1 calc R
C13 C 0.5380(4) -0.1981(3) 0.08010(15) 0.0408(9) Uani 1 1 d .
H13A H 0.4757 -0.2563 0.0635 0.049 Uiso 1 1 calc R
C14 C 0.6693(4) -0.2002(3) 0.09411(14) 0.0394(9) Uani 1 1 d .
H14A H 0.6976 -0.2599 0.0873 0.047 Uiso 1 1 calc R
C15 C 0.7605(4) -0.1147(3) 0.11832(14) 0.0360(8) Uani 1 1 d .
H15A H 0.8510 -0.1159 0.1284 0.043 Uiso 1 1 calc R
C16 C 0.7189(3) -0.0281(2) 0.12757(13) 0.0295(7) Uani 1 1 d .
H16A H 0.7818 0.0302 0.1438 0.035 Uiso 1 1 calc R
C21 C 0.3803(3) 0.0845(2) 0.09160(12) 0.0236(7) Uani 1 1 d .
C22 C 0.3499(3) 0.0450(2) 0.03999(13) 0.0314(8) Uani 1 1 d .
H22A H 0.4115 0.0149 0.0245 0.038 Uiso 1 1 calc R
C23 C 0.2309(4) 0.0492(3) 0.01113(14) 0.0417(10) Uani 1 1 d .
H23A H 0.2120 0.0227 -0.0239 0.050 Uiso 1 1 calc R
C24 C 0.1397(4) 0.0919(3) 0.03350(16) 0.0430(10) Uani 1 1 d .
H24A H 0.0596 0.0966 0.0136 0.052 Uiso 1 1 calc R
C25 C 0.1650(3) 0.1274(2) 0.08432(15) 0.0379(9) Uani 1 1 d .
H25A H 0.1012 0.1549 0.0998 0.046 Uiso 1 1 calc R
C26 C 0.2848(3) 0.1233(2) 0.11342(13) 0.0284(7) Uani 1 1 d .
H26A H 0.3011 0.1474 0.1487 0.034 Uiso 1 1 calc R
C31 C 0.6622(3) 0.1725(2) 0.10399(12) 0.0223(6) Uani 1 1 d .
C32 C 0.7862(3) 0.2181(2) 0.13300(13) 0.0275(7) Uani 1 1 d .
H32A H 0.8023 0.2141 0.1680 0.033 Uiso 1 1 calc R
C33 C 0.8868(3) 0.2693(2) 0.11110(13) 0.0319(8) Uani 1 1 d .
H33A H 0.9708 0.2997 0.1313 0.038 Uiso 1 1 calc R
C34 C 0.8661(3) 0.2766(3) 0.06069(14) 0.0347(8) Uani 1 1 d .
H34A H 0.9355 0.3109 0.0460 0.042 Uiso 1 1 calc R
C35 C 0.7433(3) 0.2335(3) 0.03175(13) 0.0347(8) Uani 1 1 d .
H35A H 0.7276 0.2388 -0.0030 0.042 Uiso 1 1 calc R
C36 C 0.6420(3) 0.1822(2) 0.05324(12) 0.0282(7) Uani 1 1 d .
H36A H 0.5576 0.1534 0.0329 0.034 Uiso 1 1 calc R
C41 C 0.3690(3) 0.3063(2) 0.22896(12) 0.0233(7) Uani 1 1 d .
C42 C 0.3437(3) 0.3940(2) 0.21600(13) 0.0289(7) Uani 1 1 d .
H42A H 0.4115 0.4385 0.2052 0.035 Uiso 1 1 calc R
C43 C 0.2214(3) 0.4172(3) 0.21854(14) 0.0345(8) Uani 1 1 d .
H43A H 0.2064 0.4773 0.2096 0.041 Uiso 1 1 calc R
C44 C 0.1225(3) 0.3541(3) 0.23377(15) 0.0393(9) Uani 1 1 d .
H44A H 0.0391 0.3705 0.2358 0.047 Uiso 1 1 calc R
C45 C 0.1444(3) 0.2663(3) 0.24628(16) 0.0424(10) Uani 1 1 d .
H45A H 0.0754 0.2220 0.2566 0.051 Uiso 1 1 calc R
C46 C 0.2666(3) 0.2425(2) 0.24389(13) 0.0299(7) Uani 1 1 d .
H46A H 0.2805 0.1819 0.2526 0.036 Uiso 1 1 calc R
C51 C 0.6181(3) 0.3418(2) 0.29390(12) 0.0262(7) Uani 1 1 d .
C52 C 0.7327(3) 0.3181(3) 0.31599(13) 0.0348(8) Uani 1 1 d .
H52A H 0.7594 0.2625 0.3002 0.042 Uiso 1 1 calc R
C53 C 0.8100(4) 0.3732(3) 0.36061(15) 0.0465(10) Uani 1 1 d .
H53A H 0.8885 0.3557 0.3749 0.056 Uiso 1 1 calc R
C54 C 0.7714(4) 0.4535(3) 0.38375(15) 0.0495(11) Uani 1 1 d .
H54A H 0.8233 0.4917 0.4142 0.059 Uiso 1 1 calc R
C55 C 0.6570(4) 0.4781(3) 0.36269(15) 0.0437(10) Uani 1 1 d .
H55A H 0.6307 0.5336 0.3787 0.052 Uiso 1 1 calc R
C56 C 0.5800(4) 0.4226(2) 0.31813(13) 0.0332(8) Uani 1 1 d .
H56A H 0.5010 0.4399 0.3042 0.040 Uiso 1 1 calc R
C61 C 0.6148(3) 0.3587(2) 0.19237(12) 0.0220(6) Uani 1 1 d .
C62 C 0.5522(3) 0.3606(2) 0.14365(12) 0.0271(7) Uani 1 1 d .
H62A H 0.4666 0.3194 0.1310 0.032 Uiso 1 1 calc R
C63 C 0.6130(3) 0.4216(2) 0.11378(13) 0.0314(8) Uani 1 1 d .
H63A H 0.5685 0.4227 0.0809 0.038 Uiso 1 1 calc R
C64 C 0.7387(4) 0.4813(3) 0.13130(14) 0.0365(8) Uani 1 1 d .
H64A H 0.7802 0.5236 0.1107 0.044 Uiso 1 1 calc R
C65 C 0.8029(3) 0.4787(2) 0.17892(14) 0.0325(8) Uani 1 1 d .
H65A H 0.8897 0.5186 0.1909 0.039 Uiso 1 1 calc R
C66 C 0.7416(3) 0.4184(2) 0.20936(13) 0.0266(7) Uani 1 1 d .
H66A H 0.7866 0.4178 0.2422 0.032 Uiso 1 1 calc R
C71 C 0.3625(3) -0.2685(2) 0.22426(13) 0.0254(7) Uani 1 1 d .
C72 C 0.3893(3) -0.3029(2) 0.17717(14) 0.0333(8) Uani 1 1 d .
H72A H 0.3420 -0.2883 0.1477 0.040 Uiso 1 1 calc R
C73 C 0.4841(4) -0.3584(3) 0.17228(16) 0.0419(9) Uani 1 1 d .
H73A H 0.5012 -0.3813 0.1397 0.050 Uiso 1 1 calc R
C74 C 0.5539(3) -0.3804(2) 0.21503(16) 0.0394(9) Uani 1 1 d .
H74A H 0.6195 -0.4178 0.2118 0.047 Uiso 1 1 calc R
C75 C 0.5274(3) -0.3479(2) 0.26225(15) 0.0359(9) Uani 1 1 d .
H75A H 0.5734 -0.3643 0.2915 0.043 Uiso 1 1 calc R
C76 C 0.4341(3) -0.2913(2) 0.26717(14) 0.0310(8) Uani 1 1 d .
H76A H 0.4183 -0.2678 0.2999 0.037 Uiso 1 1 calc R
C81 C 0.1598(3) -0.1998(2) 0.16788(12) 0.0226(6) Uani 1 1 d .
C82 C 0.0734(3) -0.2898(2) 0.14561(13) 0.0313(8) Uani 1 1 d .
H82A H 0.0606 -0.3420 0.1645 0.038 Uiso 1 1 calc R
C83 C 0.0068(3) -0.3038(3) 0.09671(14) 0.0371(9) Uani 1 1 d .
H83A H -0.0508 -0.3655 0.0821 0.045 Uiso 1 1 calc R
C84 C 0.0237(3) -0.2282(3) 0.06887(13) 0.0312(8) Uani 1 1 d .
H84A H -0.0228 -0.2375 0.0353 0.037 Uiso 1 1 calc R
C85 C 0.1087(3) -0.1389(2) 0.09020(13) 0.0321(8) Uani 1 1 d .
H85A H 0.1212 -0.0870 0.0712 0.039 Uiso 1 1 calc R
C86 C 0.1761(3) -0.1253(2) 0.13948(12) 0.0265(7) Uani 1 1 d .
H86A H 0.2342 -0.0637 0.1539 0.032 Uiso 1 1 calc R
C91 C 0.1178(3) -0.2505(2) 0.26110(12) 0.0234(7) Uani 1 1 d .
C92 C -0.0002(3) -0.2189(2) 0.25755(13) 0.0322(8) Uani 1 1 d .
H92A H -0.0068 -0.1630 0.2422 0.039 Uiso 1 1 calc R
C93 C -0.1090(3) -0.2673(3) 0.27606(14) 0.0384(9) Uani 1 1 d .
H93A H -0.1890 -0.2446 0.2734 0.046 Uiso 1 1 calc R
C94 C -0.1004(4) -0.3484(3) 0.29818(14) 0.0393(9) Uani 1 1 d .
H94A H -0.1744 -0.3819 0.3109 0.047 Uiso 1 1 calc R
C95 C 0.0157(4) -0.3807(3) 0.30172(14) 0.0380(9) Uani 1 1 d .
H95A H 0.0219 -0.4368 0.3169 0.046 Uiso 1 1 calc R
C96 C 0.1234(3) -0.3324(2) 0.28339(13) 0.0303(7) Uani 1 1 d .
H96A H 0.2029 -0.3557 0.2861 0.036 Uiso 1 1 calc R
C101 C 0.1244(3) 0.0408(2) 0.33104(16) 0.0383(9) Uani 1 1 d .
C102 C 0.0440(4) 0.0313(3) 0.2851(2) 0.0545(13) Uani 1 1 d .
H10A H 0.0688 0.0023 0.2551 0.065 Uiso 1 1 calc R
C103 C -0.0743(4) 0.0644(4) 0.2826(3) 0.095(3) Uani 1 1 d .
H10B H -0.1305 0.0561 0.2509 0.114 Uiso 1 1 calc R
C104 C -0.1094(5) 0.1079(4) 0.3247(5) 0.131(4) Uani 1 1 d .
H10C H -0.1899 0.1300 0.3226 0.157 Uiso 1 1 calc R
C105 C -0.0295(6) 0.1202(3) 0.3703(3) 0.105(3) Uani 1 1 d .
H10D H -0.0535 0.1527 0.3996 0.126 Uiso 1 1 calc R
C106 C 0.0881(4) 0.0855(3) 0.3746(2) 0.0674(15) Uani 1 1 d .
H10E H 0.1623 0.1416 0.3906 0.081 Uiso 1 1 calc R
H10F H 0.0806 0.0378 0.3982 0.081 Uiso 1 1 calc R
C111 C 0.3887(3) 0.0923(2) 0.38385(12) 0.0265(7) Uani 1 1 d .
C112 C 0.4774(4) 0.0730(3) 0.42251(13) 0.0366(8) Uani 1 1 d .
H11A H 0.4735 0.0071 0.4273 0.044 Uiso 1 1 calc R
C113 C 0.5714(4) 0.1487(3) 0.45401(15) 0.0472(10) Uani 1 1 d .
H11B H 0.6312 0.1344 0.4802 0.057 Uiso 1 1 calc R
C114 C 0.5783(4) 0.2449(3) 0.44732(15) 0.0486(10) Uani 1 1 d .
H11C H 0.6439 0.2965 0.4684 0.058 Uiso 1 1 calc R
C115 C 0.4897(4) 0.2659(3) 0.40999(14) 0.0406(9) Uani 1 1 d .
H11D H 0.4927 0.3320 0.4059 0.049 Uiso 1 1 calc R
C116 C 0.3958(3) 0.1899(2) 0.37834(13) 0.0308(7) Uani 1 1 d .
H11E H 0.3356 0.2048 0.3525 0.037 Uiso 1 1 calc R
C121 C 0.2413(3) -0.1059(2) 0.37189(12) 0.0259(7) Uani 1 1 d .
C122 C 0.3400(3) -0.1577(2) 0.38200(13) 0.0329(8) Uani 1 1 d .
H12B H 0.4211 -0.1411 0.3694 0.039 Uiso 1 1 calc R
C123 C 0.3213(4) -0.2331(3) 0.41019(14) 0.0427(10) Uani 1 1 d .
H12C H 0.3904 -0.2664 0.4176 0.051 Uiso 1 1 calc R
C124 C 0.2021(4) -0.2598(3) 0.42738(15) 0.0504(11) Uani 1 1 d .
H12D H 0.1885 -0.3120 0.4462 0.061 Uiso 1 1 calc R
C125 C 0.1029(4) -0.2101(3) 0.41700(15) 0.0503(11) Uani 1 1 d .
H12E H 0.0209 -0.2285 0.4288 0.060 Uiso 1 1 calc R
C126 C 0.1217(3) -0.1337(3) 0.38952(13) 0.0352(8) Uani 1 1 d .
H12F H 0.0526 -0.1002 0.3827 0.042 Uiso 1 1 calc R
C1S C 0.1775(6) -0.6195(6) 0.3918(3) 0.177(5) Uani 1 1 d D
H1SA H 0.1102 -0.6710 0.3715 0.212 Uiso 1 1 calc R
C2S C 0.2573(8) -0.5553(6) 0.3676(4) 0.136(3) Uani 1 1 d D
H2SA H 0.2411 -0.5654 0.3317 0.163 Uiso 1 1 calc R
C3S C 0.3595(9) -0.4771(7) 0.3931(2) 0.180(5) Uani 1 1 d D
H3SA H 0.4141 -0.4320 0.3773 0.217 Uiso 1 1 calc R
C4S C 0.3696(6) -0.4751(4) 0.4451(2) 0.0882(18) Uani 1 1 d D
H4SA H 0.4396 -0.4253 0.4653 0.106 Uiso 1 1 calc R
C5S C 0.2919(6) -0.5355(4) 0.4717(2) 0.112(2) Uani 1 1 d D
H5SA H 0.3076 -0.5246 0.5076 0.134 Uiso 1 1 calc R
C6S C 0.1906(7) -0.6124(5) 0.4442(3) 0.137(3) Uani 1 1 d D
H6SA H 0.1347 -0.6566 0.4600 0.165 Uiso 1 1 calc R
C7S C 0.1896(4) 0.4773(2) 0.07999(14) 0.0556(11) Uani 1 1 d D
H7SA H 0.1443 0.4921 0.1072 0.067 Uiso 1 1 calc R
C8S C 0.2193(3) 0.5451(2) 0.04786(11) 0.0544(11) Uani 1 1 d D
H8SA H 0.1943 0.6063 0.0532 0.065 Uiso 1 1 calc R
C9S C 0.2855(3) 0.5229(2) 0.00789(13) 0.0515(11) Uani 1 1 d D
H9SA H 0.3055 0.5691 -0.0140 0.062 Uiso 1 1 calc R
C10S C 0.3227(4) 0.4333(2) -0.00018(13) 0.0500(10) Uani 1 1 d D
H10G H 0.3684 0.4187 -0.0273 0.060 Uiso 1 1 calc R
C11S C 0.2926(3) 0.3653(2) 0.03175(12) 0.0458(10) Uani 1 1 d D
H11F H 0.3168 0.3038 0.0262 0.055 Uiso 1 1 calc R
C12S C 0.2270(3) 0.3878(2) 0.07188(13) 0.0478(10) Uani 1 1 d D
H12G H 0.2075 0.3418 0.0939 0.057 Uiso 1 1 calc R
C13S C 0.7410(5) -0.0754(3) 0.48129(17) 0.0889(19) Uani 1 1 d D
H13B H 0.7450 -0.0273 0.5100 0.107 Uiso 1 1 calc R
C14S C 0.7731(4) -0.0467(4) 0.43639(16) 0.0839(17) Uani 1 1 d D
H14B H 0.7991 0.0210 0.4344 0.101 Uiso 1 1 calc R
C15S C 0.7671(4) -0.1174(3) 0.39432(18) 0.0718(15) Uani 1 1 d D
H15B H 0.7894 -0.0981 0.3637 0.086 Uiso 1 1 calc R
C16S C 0.7281(4) -0.2166(4) 0.39747(17) 0.0784(16) Uani 1 1 d D
H16B H 0.7228 -0.2647 0.3686 0.094 Uiso 1 1 calc R
C17S C 0.6969(4) -0.2464(3) 0.44225(15) 0.0713(14) Uani 1 1 d D
H17A H 0.6720 -0.3142 0.4443 0.086 Uiso 1 1 calc R
C18S C 0.7030(5) -0.1749(3) 0.48398(17) 0.0752(15) Uani 1 1 d D
H18A H 0.6810 -0.1943 0.5146 0.090 Uiso 1 1 calc R

loop_
_atom_site_aniso_label
_atom_site_aniso_U_11
_atom_site_aniso_U_22
_atom_site_aniso_U_33
_atom_site_aniso_U_23
_atom_site_aniso_U_13
_atom_site_aniso_U_12
Ru1 0.02155(12) 0.01549(12) 0.01802(14) 0.00231(10) 0.00334(9) 0.00194(9)
Ru2 0.02254(12) 0.01600(12) 0.01879(14) 0.00378(10) 0.00180(10) 0.00177(9)
P1 0.0223(4) 0.0188(4) 0.0196(4) 0.0015(3) 0.0031(3) 0.0025(3)
P2 0.0246(4) 0.0167(4) 0.0197(4) 0.0025(3) 0.0035(3) 0.0026(3)
P3 0.0228(4) 0.0166(4) 0.0224(4) 0.0044(3) 0.0028(3) 0.0017(3)
P4 0.0220(4) 0.0212(4) 0.0239(4) 0.0037(3) 0.0037(3) 0.0047(3)
N1 0.0256(13) 0.0163(13) 0.0179(14) 0.0006(11) 0.0042(11) -0.0005(10)
N2 0.0316(14) 0.0152(13) 0.0241(15) 0.0018(12) 0.0075(12) 0.0030(11)
C1 0.0214(15) 0.0246(16) 0.0228(17) 0.0084(13) 0.0022(12) 0.0000(12)
C2 0.0236(15) 0.0207(15) 0.0315(19) 0.0085(14) 0.0064(13) 0.0038(12)
C11 0.0340(17) 0.0232(16) 0.0187(17) 0.0038(13) 0.0094(13) 0.0073(13)
C12 0.0354(18) 0.0233(17) 0.034(2) 0.0011(15) 0.0066(15) 0.0032(14)
C13 0.053(2) 0.0240(18) 0.042(2) -0.0025(16) 0.0106(18) 0.0034(16)
C14 0.057(2) 0.0273(19) 0.040(2) 0.0046(16) 0.0179(18) 0.0201(17)
C15 0.0395(19) 0.036(2) 0.037(2) 0.0060(17) 0.0112(16) 0.0169(16)
C16 0.0330(17) 0.0268(17) 0.0283(19) 0.0015(14) 0.0062(14) 0.0076(14)
C21 0.0286(16) 0.0181(15) 0.0207(17) 0.0052(13) 0.0008(13) -0.0014(12)
C22 0.0336(17) 0.0313(18) 0.0234(18) 0.0036(15) 0.0036(14) -0.0047(14)
C23 0.047(2) 0.040(2) 0.027(2) 0.0129(17) -0.0084(17) -0.0117(18)
C24 0.037(2) 0.0294(19) 0.055(3) 0.0185(18) -0.0160(18) -0.0030(16)
C25 0.0317(18) 0.0239(18) 0.056(3) 0.0064(17) -0.0017(17) 0.0076(14)
C26 0.0292(16) 0.0216(16) 0.0316(19) 0.0028(14) -0.0005(14) 0.0043(13)
C31 0.0258(15) 0.0208(15) 0.0202(17) 0.0035(13) 0.0074(12) 0.0032(12)
C32 0.0293(16) 0.0280(17) 0.0253(18) 0.0029(14) 0.0063(14) 0.0065(13)
C33 0.0259(16) 0.0335(19) 0.033(2) 0.0020(15) 0.0075(14) -0.0004(14)
C34 0.0359(18) 0.0340(19) 0.033(2) 0.0029(16) 0.0174(16) -0.0005(15)
C35 0.047(2) 0.0334(19) 0.0210(18) 0.0041(15) 0.0098(15) 0.0001(16)
C36 0.0305(17) 0.0250(17) 0.0252(18) 0.0011(14) 0.0037(14) 0.0004(13)
C41 0.0288(16) 0.0201(15) 0.0199(17) 0.0012(13) 0.0035(13) 0.0049(12)
C42 0.0325(17) 0.0224(16) 0.034(2) 0.0072(14) 0.0092(15) 0.0066(13)
C43 0.042(2) 0.0272(18) 0.039(2) 0.0085(16) 0.0088(16) 0.0158(15)
C44 0.0320(18) 0.040(2) 0.051(3) 0.0081(18) 0.0103(17) 0.0174(16)
C45 0.0327(19) 0.035(2) 0.065(3) 0.0150(19) 0.0209(18) 0.0068(16)
C46 0.0338(17) 0.0226(16) 0.036(2) 0.0083(15) 0.0117(15) 0.0072(14)
C51 0.0358(17) 0.0185(15) 0.0221(17) 0.0051(13) 0.0070(14) -0.0016(13)
C52 0.044(2) 0.0279(18) 0.029(2) 0.0030(15) -0.0011(16) 0.0053(15)
C53 0.049(2) 0.042(2) 0.035(2) 0.0027(18) -0.0126(18) -0.0029(18)
C54 0.063(3) 0.042(2) 0.027(2) -0.0051(18) -0.0032(19) -0.012(2)
C55 0.064(3) 0.0265(19) 0.033(2) -0.0055(16) 0.0118(19) -0.0027(17)
C56 0.045(2) 0.0259(18) 0.0265(19) 0.0018(15) 0.0101(15) 0.0023(15)
C61 0.0274(15) 0.0160(14) 0.0230(17) 0.0010(12) 0.0075(13) 0.0054(12)
C62 0.0303(16) 0.0217(16) 0.0266(18) 0.0027(14) 0.0029(14) 0.0020(13)
C63 0.0410(19) 0.0312(18) 0.0225(18) 0.0060(15) 0.0081(15) 0.0063(15)
C64 0.043(2) 0.0320(19) 0.037(2) 0.0116(16) 0.0183(17) 0.0035(16)
C65 0.0295(17) 0.0298(18) 0.037(2) 0.0035(16) 0.0121(15) 0.0013(14)
C66 0.0302(16) 0.0218(16) 0.0273(18) 0.0008(14) 0.0071(14) 0.0052(13)
C71 0.0257(15) 0.0149(15) 0.034(2) 0.0052(13) 0.0046(14) 0.0011(12)
C72 0.0385(19) 0.0287(18) 0.036(2) 0.0086(16) 0.0112(16) 0.0096(15)
C73 0.049(2) 0.034(2) 0.049(3) 0.0057(18) 0.0239(19) 0.0164(17)
C74 0.0313(18) 0.0210(17) 0.067(3) 0.0069(18) 0.0115(18) 0.0067(14)
C75 0.0315(18) 0.0200(17) 0.054(3) 0.0070(16) -0.0006(17) 0.0056(14)
C76 0.0303(17) 0.0233(17) 0.035(2) 0.0029(15) 0.0015(15) 0.0011(13)
C81 0.0244(15) 0.0217(15) 0.0212(17) 0.0023(13) 0.0057(12) 0.0038(12)
C82 0.0397(19) 0.0247(17) 0.0255(19) 0.0066(14) 0.0038(15) -0.0026(14)
C83 0.0346(18) 0.037(2) 0.030(2) 0.0014(16) 0.0040(15) -0.0089(15)
C84 0.0277(16) 0.040(2) 0.0218(18) 0.0025(15) -0.0005(13) 0.0027(14)
C85 0.0379(18) 0.0295(18) 0.0271(19) 0.0090(15) -0.0003(15) 0.0042(15)
C86 0.0258(16) 0.0236(16) 0.0270(18) 0.0034(14) 0.0016(13) 0.0011(13)
C91 0.0263(15) 0.0207(15) 0.0191(16) 0.0012(13) 0.0019(12) -0.0013(12)
C92 0.0291(17) 0.0290(18) 0.037(2) 0.0051(15) 0.0057(15) 0.0025(14)
C93 0.0293(18) 0.038(2) 0.043(2) 0.0022(18) 0.0080(16) -0.0011(15)
C94 0.037(2) 0.040(2) 0.033(2) 0.0044(17) 0.0123(16) -0.0107(16)
C95 0.045(2) 0.0300(19) 0.035(2) 0.0122(16) 0.0072(17) -0.0056(16)
C96 0.0361(18) 0.0253(17) 0.0267(19) 0.0054(14) 0.0046(14) 0.0005(14)
C101 0.0262(17) 0.0243(18) 0.066(3) 0.0105(18) 0.0105(17) 0.0058(14)
C102 0.0282(19) 0.038(2) 0.094(4) 0.035(2) -0.006(2) -0.0032(16)
C103 0.021(2) 0.063(4) 0.206(8) 0.084(5) -0.009(3) 0.000(2)
C104 0.027(3) 0.045(3) 0.346(14) 0.087(6) 0.054(5) 0.013(2)
C105 0.058(3) 0.032(3) 0.239(9) 0.004(4) 0.090(5) 0.010(2)
C106 0.045(2) 0.030(2) 0.130(5) -0.001(3) 0.049(3) 0.0008(18)
C111 0.0296(16) 0.0267(17) 0.0219(17) 0.0009(14) 0.0082(13) 0.0030(13)
C112 0.046(2) 0.0301(19) 0.030(2) -0.0002(15) 0.0001(16) 0.0070(16)
C113 0.056(2) 0.044(2) 0.032(2) -0.0026(18) -0.0109(18) 0.0074(19)
C114 0.057(2) 0.039(2) 0.035(2) -0.0124(18) -0.0029(19) -0.0059(19)
C115 0.055(2) 0.0276(19) 0.034(2) -0.0002(16) 0.0107(18) -0.0012(17)
C116 0.0387(19) 0.0307(18) 0.0235(18) 0.0053(15) 0.0096(14) 0.0056(15)
C121 0.0308(16) 0.0234(16) 0.0202(17) 0.0008(13) 0.0039(13) 0.0005(13)
C122 0.0397(19) 0.0288(18) 0.0270(19) 0.0058(15) 0.0001(15) 0.0033(15)
C123 0.055(2) 0.031(2) 0.037(2) 0.0107(17) -0.0076(18) 0.0041(17)
C124 0.065(3) 0.044(2) 0.032(2) 0.0201(19) -0.0053(19) -0.010(2)
C125 0.049(2) 0.058(3) 0.036(2) 0.015(2) 0.0088(18) -0.012(2)
C126 0.0334(18) 0.039(2) 0.031(2) 0.0074(16) 0.0073(15) -0.0002(15)
C1S 0.080(5) 0.267(13) 0.157(9) 0.091(9) -0.001(5) -0.041(6)
C2S 0.132(7) 0.159(8) 0.153(9) 0.049(7) 0.054(7) 0.077(6)
C3S 0.232(12) 0.154(10) 0.168(11) -0.035(8) 0.046(9) 0.103(9)
C4S 0.091(4) 0.096(5) 0.070(4) 0.011(4) 0.013(3) 0.004(3)
C5S 0.122(6) 0.121(6) 0.092(5) 0.035(5) 0.023(5) 0.012(5)
C6S 0.134(7) 0.135(7) 0.127(7) 0.063(6) 0.002(6) -0.018(5)
C7S 0.071(3) 0.049(3) 0.048(3) 0.011(2) 0.023(2) 0.006(2)
C8S 0.082(3) 0.037(2) 0.049(3) 0.008(2) 0.022(2) 0.015(2)
C9S 0.078(3) 0.041(2) 0.037(2) 0.0095(19) 0.016(2) 0.009(2)
C10S 0.059(3) 0.047(2) 0.041(3) 0.002(2) 0.011(2) 0.007(2)
C11S 0.043(2) 0.033(2) 0.056(3) 0.0047(19) -0.0034(19) 0.0032(17)
C12S 0.046(2) 0.043(2) 0.050(3) 0.016(2) 0.0025(19) 0.0004(18)
C13S 0.149(6) 0.063(4) 0.064(4) 0.011(3) 0.045(4) 0.028(4)
C14S 0.111(5) 0.076(4) 0.080(4) 0.028(3) 0.035(4) 0.034(3)
C15S 0.060(3) 0.115(5) 0.056(3) 0.027(3) 0.013(2) 0.044(3)
C16S 0.079(4) 0.091(4) 0.053(3) -0.012(3) 0.009(3) 0.007(3)
C17S 0.078(3) 0.059(3) 0.065(4) -0.005(3) 0.020(3) -0.006(3)
C18S 0.106(4) 0.064(3) 0.056(3) 0.009(3) 0.032(3) 0.008(3)

loop_
_atom_type_symbol
_atom_type_description
_atom_type_scat_dispersion_real
_atom_type_scat_dispersion_imag
_atom_type_scat_source
C C 0.0033 0.0016 'International Tables Vol C Tables 4.2.6.8 and 6.1.1.4'
H H 0.0000 0.0000 'International Tables Vol C Tables 4.2.6.8 and 6.1.1.4'
N N 0.0061 0.0033 'International Tables Vol C Tables 4.2.6.8 and 6.1.1.4'
P P 0.1023 0.0942 'International Tables Vol C Tables 4.2.6.8 and 6.1.1.4'
Ru Ru -1.2594 0.8363 'International Tables Vol C Tables 4.2.6.8 and 6.1.1.4'
H H 0.0000 0.0000 'International Tables Vol C Tables 4.2.6.8 and 6.1.1.4'

loop_
_geom_angle_atom_site_label_1
_geom_angle_atom_site_label_2
_geom_angle_atom_site_label_3
_geom_angle
H1RU Ru1 N1 97.8(14)
H1RU Ru1 N2 101.3(13)
N1 Ru1 N2 72.71(11)
H1RU Ru1 P2 83.9(13)
N1 Ru1 P2 95.44(8)
N2 Ru1 P2 167.50(8)
H1RU Ru1 P1 84.8(14)
N1 Ru1 P1 166.40(8)
N2 Ru1 P1 93.69(8)
P2 Ru1 P1 98.11(3)
H1RU Ru1 Ru2 135.9(13)
N1 Ru1 Ru2 47.90(7)
N2 Ru1 Ru2 48.48(7)
P2 Ru1 Ru2 120.41(2)
P1 Ru1 Ru2 122.36(2)
H2RU Ru2 C1 137.3(14)
H2RU Ru2 C2 139.1(14)
C1 Ru2 C2 37.17(12)
H2RU Ru2 N1 100.4(14)
C1 Ru2 N1 37.10(10)
C2 Ru2 N1 63.68(11)
H2RU Ru2 N2 103.0(14)
C1 Ru2 N2 63.55(11)
C2 Ru2 N2 36.71(11)
N1 Ru2 N2 67.76(10)
H2RU Ru2 P4 91.1(14)
C1 Ru2 P4 96.23(9)
C2 Ru2 P4 126.16(9)
N1 Ru2 P4 95.68(8)
N2 Ru2 P4 159.75(8)
H2RU Ru2 P3 89.7(14)
C1 Ru2 P3 130.40(8)
C2 Ru2 P3 99.80(8)
N1 Ru2 P3 163.00(7)
N2 Ru2 P3 96.78(7)
P4 Ru2 P3 97.78(3)
H2RU Ru2 Ru1 73.4(14)
C1 Ru2 Ru1 69.81(8)
C2 Ru2 Ru1 69.64(8)
N1 Ru2 Ru1 44.45(7)
N2 Ru2 Ru1 44.55(7)
P4 Ru2 Ru1 129.96(2)
P3 Ru2 Ru1 128.43(2)
C21 P1 C11 104.19(14)
C21 P1 C31 102.48(14)
C11 P1 C31 96.96(14)
C21 P1 Ru1 119.28(11)
C11 P1 Ru1 108.48(10)
C31 P1 Ru1 122.01(10)
C61 P2 C51 97.55(14)
C61 P2 C41 101.04(14)
C51 P2 C41 99.73(14)
C61 P2 Ru1 120.50(10)
C51 P2 Ru1 113.71(10)
C41 P2 Ru1 120.19(10)
C71 P3 C81 100.59(15)
C71 P3 C91 103.23(14)
C81 P3 C91 97.25(13)
C71 P3 Ru2 109.43(10)
C81 P3 Ru2 118.58(10)
C91 P3 Ru2 124.38(10)
C101 P4 C121 102.75(16)
C101 P4 C111 99.75(16)
C121 P4 C111 101.10(14)
C101 P4 Ru2 121.77(14)
C121 P4 Ru2 118.66(11)
C111 P4 Ru2 109.44(10)
H1N N1 C1 111(2)
H1N N1 Ru1 129(2)
C1 N1 Ru1 119.0(2)
H1N N1 Ru2 119(2)
C1 N1 Ru2 70.18(15)
Ru1 N1 Ru2 87.65(10)
H2N N2 C2 114(2)
H2N N2 Ru1 126(2)
C2 N2 Ru1 118.9(2)
H2N N2 Ru2 118(2)
C2 N2 Ru2 70.42(17)
Ru1 N2 Ru2 86.97(10)
C2 C1 N1 112.9(3)
C2 C1 Ru2 72.28(17)
N1 C1 Ru2 72.72(16)
C1 C2 N2 112.6(3)
C1 C2 Ru2 70.55(17)
N2 C2 Ru2 72.87(17)
C12 C11 C16 118.1(3)
C12 C11 P1 124.4(2)
C16 C11 P1 117.1(2)
C11 C12 C13 120.9(3)
C14 C13 C12 120.2(3)
C13 C14 C15 119.8(3)
C16 C15 C14 119.7(3)
C15 C16 C11 121.2(3)
C26 C21 C22 117.8(3)
C26 C21 P1 116.2(2)
C22 C21 P1 126.0(3)
C23 C22 C21 120.9(3)
C24 C23 C22 120.0(4)
C25 C24 C23 120.0(3)
C24 C25 C26 120.0(4)
C21 C26 C25 121.2(3)
C36 C31 C32 117.8(3)
C36 C31 P1 123.7(2)
C32 C31 P1 118.3(2)
C33 C32 C31 120.6(3)
C34 C33 C32 120.9(3)
C33 C34 C35 119.2(3)
C34 C35 C36 120.4(3)
C31 C36 C35 121.1(3)
C46 C41 C42 117.7(3)
C46 C41 P2 118.2(2)
C42 C41 P2 124.0(2)
C43 C42 C41 121.2(3)
C44 C43 C42 120.3(3)
C43 C44 C45 119.7(3)
C46 C45 C44 120.4(3)
C45 C46 C41 120.7(3)
C52 C51 C56 117.9(3)
C52 C51 P2 118.6(3)
C56 C51 P2 123.1(3)
C51 C52 C53 121.9(4)
C54 C53 C52 119.3(4)
C53 C54 C55 119.9(3)
C54 C55 C56 120.6(4)
C55 C56 C51 120.4(4)
C66 C61 C62 118.1(3)
C66 C61 P2 122.1(2)
C62 C61 P2 119.7(2)
C63 C62 C61 120.9(3)
C62 C63 C64 120.5(3)
C65 C64 C63 119.3(3)
C64 C65 C66 120.5(3)
C65 C66 C61 120.8(3)
C72 C71 C76 118.1(3)
C72 C71 P3 122.3(3)
C76 C71 P3 119.1(3)
C71 C72 C73 121.2(3)
C72 C73 C74 120.0(4)
C75 C74 C73 119.7(3)
C74 C75 C76 120.3(3)
C75 C76 C71 120.7(3)
C86 C81 C82 118.1(3)
C86 C81 P3 120.6(2)
C82 C81 P3 121.2(2)
C83 C82 C81 121.0(3)
C82 C83 C84 120.1(3)
C85 C84 C83 119.7(3)
C84 C85 C86 120.0(3)
C81 C86 C85 121.0(3)
C96 C91 C92 117.8(3)
C96 C91 P3 125.5(2)
C92 C91 P3 116.7(2)
C91 C92 C93 121.2(3)
C94 C93 C92 119.8(3)
C95 C94 C93 119.6(3)
C94 C95 C96 120.4(3)
C95 C96 C91 121.2(3)
C102 C101 C106 119.3(4)
C102 C101 P4 120.4(3)
C106 C101 P4 120.3(3)
C101 C102 C103 119.9(5)
C104 C103 C102 120.8(6)
C103 C104 C105 120.1(5)
C104 C105 C106 120.8(7)
C101 C106 C105 119.0(6)
C116 C111 C112 118.0(3)
C116 C111 P4 118.7(2)
C112 C111 P4 122.8(3)
C113 C112 C111 120.9(3)
C114 C113 C112 120.1(4)
C115 C114 C113 119.9(3)
C114 C115 C116 119.9(3)
C115 C116 C111 121.1(3)
C126 C121 C122 118.3(3)
C126 C121 P4 124.3(3)
C122 C121 P4 117.4(2)
C123 C122 C121 121.0(3)
C124 C123 C122 119.9(4)
C123 C124 C125 119.7(4)
C124 C125 C126 120.7(4)
C125 C126 C121 120.4(4)
C2S C1S C6S 123.8(8)
C3S C2S C1S 123.7(9)
C2S C3S C4S 109.9(9)
C3S C4S C5S 129.4(7)
C6S C5S C4S 118.2(6)
C5S C6S C1S 115.0(7)
C12S C7S C8S 119.6(4)
C9S C8S C7S 119.9(4)
C8S C9S C10S 120.4(3)
C11S C10S C9S 119.8(3)
C12S C11S C10S 119.7(3)
C11S C12S C7S 120.6(3)
C14S C13S C18S 119.8(5)
C13S C14S C15S 120.0(5)
C16S C15S C14S 119.5(5)
C15S C16S C17S 121.1(5)
C16S C17S C18S 118.7(4)
C17S C18S C13S 120.8(4)

loop_
_geom_bond_atom_site_label_1
_geom_bond_atom_site_label_2
_geom_bond_distance
Ru1 H1RU 1.49(3)
Ru1 N1 2.084(3)
Ru1 N2 2.089(3)
Ru1 P2 2.2551(8)
Ru1 P1 2.2581(8)
Ru1 Ru2 2.9735(3)
Ru2 H2RU 1.64(4)
Ru2 C1 2.176(3)
Ru2 C2 2.198(3)
Ru2 N1 2.208(2)
Ru2 N2 2.229(3)
Ru2 P4 2.2462(9)
Ru2 P3 2.2660(8)
P1 C21 1.849(3)
P1 C11 1.858(3)
P1 C31 1.867(3)
P2 C61 1.849(3)
P2 C51 1.858(3)
P2 C41 1.858(3)
P3 C71 1.848(3)
P3 C81 1.851(3)
P3 C91 1.855(3)
P4 C101 1.842(3)
P4 C121 1.843(3)
P4 C111 1.854(3)
N1 H1N 0.86(4)
N1 C1 1.395(4)
N2 H2N 0.82(4)
N2 C2 1.394(4)
C1 C2 1.394(4)
C11 C12 1.382(4)
C11 C16 1.400(4)
C12 C13 1.395(5)
C13 C14 1.376(5)
C14 C15 1.391(5)
C15 C16 1.380(5)
C21 C26 1.388(5)
C21 C22 1.400(4)
C22 C23 1.390(5)
C23 C24 1.386(6)
C24 C25 1.369(5)
C25 C26 1.400(4)
C31 C36 1.392(4)
C31 C32 1.396(4)
C32 C33 1.394(4)
C33 C34 1.374(5)
C34 C35 1.379(5)
C35 C36 1.393(5)
C41 C46 1.390(4)
C41 C42 1.397(4)
C42 C43 1.385(5)
C43 C44 1.364(5)
C44 C45 1.383(5)
C45 C46 1.388(5)
C51 C52 1.386(5)
C51 C56 1.393(5)
C52 C53 1.393(5)
C53 C54 1.377(6)
C54 C55 1.380(6)
C55 C56 1.393(5)
C61 C66 1.393(4)
C61 C62 1.397(4)
C62 C63 1.378(5)
C63 C64 1.386(5)
C64 C65 1.379(5)
C65 C66 1.386(5)
C71 C72 1.387(5)
C71 C76 1.406(5)
C72 C73 1.387(5)
C73 C74 1.389(5)
C74 C75 1.381(5)
C75 C76 1.386(5)
C81 C86 1.382(4)
C81 C82 1.401(4)
C82 C83 1.378(5)
C83 C84 1.384(5)
C84 C85 1.383(5)
C85 C86 1.390(4)
C91 C96 1.382(4)
C91 C92 1.387(4)
C92 C93 1.389(5)
C93 C94 1.375(5)
C94 C95 1.373(5)
C95 C96 1.377(5)
C101 C102 1.377(6)
C101 C106 1.394(6)
C102 C103 1.400(6)
C103 C104 1.350(11)
C104 C105 1.360(11)
C105 C106 1.405(7)
C111 C116 1.393(4)
C111 C112 1.395(5)
C112 C113 1.388(5)
C113 C114 1.383(6)
C114 C115 1.379(6)
C115 C116 1.391(5)
C121 C126 1.394(5)
C121 C122 1.397(5)
C122 C123 1.389(5)
C123 C124 1.382(6)
C124 C125 1.382(6)
C125 C126 1.388(5)
C1S C2S 1.3938(10)
C1S C6S 1.3945(10)
C2S C3S 1.3928(10)
C3S C4S 1.3938(10)
C4S C5S 1.3945(10)
C5S C6S 1.3944(10)
C7S C12S 1.3938(10)
C7S C8S 1.3942(10)
C8S C9S 1.3934(10)
C9S C10S 1.3940(10)
C10S C11S 1.3939(10)
C11S C12S 1.3937(10)
C13S C14S 1.3933(10)
C13S C18S 1.3937(10)
C14S C15S 1.3933(10)
C15S C16S 1.3933(10)
C16S C17S 1.3935(10)
C17S C18S 1.3937(10)
